data_2214746
loop_
_publ_author_name
'Li-Ping Han'
'Bin Li'
'Jie Liu'
'Jun Ying'

_publ_section_title
;Bis[2-(3-methyl-2-pyridyl)phenyl-\k^2^<i>C</i>^1^,<i>N</i>](1,1,1-trifluoro-3-thenoylpropan-2-onato-\k^2^<i>O</i>,<i>O</i>')iridium(III)
 ethyl acetate solvate
;
_journal_coeditor_code HY2069
_journal_issue 8
_journal_name_full 'Acta Crystallographica Section E'
_journal_page_first m2031
_journal_page_last m2032
_journal_paper_doi 10.1107/S1600536807031145
_journal_volume 63
_journal_year 2007
_chemical_formula_iupac '[Ir (C8 H4 F3 O2 S) (C12 H10 N)2] , C4 H8 O2'
_chemical_formula_moiety 'C32 H24 F3 Ir N2 O2 S, C4 H8 O2'
_chemical_formula_sum 'C36 H32 F3 Ir N2 O4 S'
_chemical_formula_weight 837.90
_chemical_name_systematic
;
Bis[2-(3-methyl-2-pyridyl)phenyl-\k^2^<i>C</i>^1^,<i>N</i>]\
(1,1,1-trifluoro-3-thenoylpropan-2-onato-\k^2^<i>O</i>,<i>O</i>')iridium(III)
ethyl acetate solvate
;
_space_group_IT_number 2
_symmetry_cell_setting triclinic
_symmetry_space_group_name_Hall '-P 1'
_symmetry_space_group_name_H-M 'P -1'
_atom_sites_solution_hydrogens geom
_atom_sites_solution_primary direct
_atom_sites_solution_secondary difmap
_audit_creation_method SHELXL97
_cell_angle_alpha 68.8740(10)
_cell_angle_beta 65.149(2)
_cell_angle_gamma 78.1450(10)
_cell_formula_units_Z 2
_cell_length_a 11.4070(8)
_cell_length_b 12.8890(10)
_cell_length_c 12.899(2)
_cell_measurement_reflns_used 8940
_cell_measurement_temperature 293(2)
_cell_measurement_theta_max 26.0
_cell_measurement_theta_min 1.7
_cell_volume 1601.9(3)
_computing_cell_refinement 'SAINT (Bruker, 1999)'
_computing_data_collection 'SMART (Bruker, 1997)'
_computing_data_reduction SAINT
_computing_molecular_graphics 'SHELXTL-Plus (Sheldrick, 1990)'
_computing_publication_material SHELXL97
_computing_structure_refinement 'SHELXL97 (Sheldrick, 1997)'
_computing_structure_solution 'SHELXS97 (Sheldrick, 1997)'
_diffrn_ambient_temperature 293(2)
_diffrn_measured_fraction_theta_full 0.983
_diffrn_measured_fraction_theta_max 0.973
_diffrn_measurement_device_type 'Bruker APEX CCD area-detector'
_diffrn_measurement_method '\f and \w'
_diffrn_radiation_monochromator graphite
_diffrn_radiation_source 'fine-focus sealed tube'
_diffrn_radiation_type MoK\a
_diffrn_radiation_wavelength 0.71069
_diffrn_reflns_av_R_equivalents 0.0167
_diffrn_reflns_av_sigmaI/netI 0.0346
_diffrn_reflns_limit_h_max 13
_diffrn_reflns_limit_h_min -14
_diffrn_reflns_limit_k_max 15
_diffrn_reflns_limit_k_min -13
_diffrn_reflns_limit_l_max 15
_diffrn_reflns_limit_l_min -15
_diffrn_reflns_number 8980
_diffrn_reflns_theta_full 25.00
_diffrn_reflns_theta_max 26.03
_diffrn_reflns_theta_min 1.70
_exptl_absorpt_coefficient_mu 4.293
_exptl_absorpt_correction_T_max 0.445
_exptl_absorpt_correction_T_min 0.211
_exptl_absorpt_correction_type multi-scan
_exptl_absorpt_process_details '(SADABS; Sheldrick, 1996)'
_exptl_crystal_colour orange
_exptl_crystal_density_diffrn 1.737
_exptl_crystal_density_method 'not measured'
_exptl_crystal_description block
_exptl_crystal_F_000 828
_exptl_crystal_size_max 0.49
_exptl_crystal_size_mid 0.32
_exptl_crystal_size_min 0.19
_refine_diff_density_max 2.029
_refine_diff_density_min -0.984
_refine_ls_extinction_method none
_refine_ls_goodness_of_fit_ref 1.052
_refine_ls_hydrogen_treatment constr
_refine_ls_matrix_type full
_refine_ls_number_parameters 426
_refine_ls_number_reflns 6129
_refine_ls_number_restraints 2
_refine_ls_restrained_S_all 1.052
_refine_ls_R_factor_all 0.0340
_refine_ls_R_factor_gt 0.0308
_refine_ls_shift/su_max 0.000
_refine_ls_shift/su_mean 0.000
_refine_ls_structure_factor_coef Fsqd
_refine_ls_weighting_details 'calc w = 1/[\s^2^(Fo^2^)+(0.0455P)^2^+1.8469P] where P=(Fo^2^+2Fc^2^)/3'
_refine_ls_weighting_scheme calc
_refine_ls_wR_factor_gt 0.0767
_refine_ls_wR_factor_ref 0.0785
_reflns_number_gt 5681
_reflns_number_total 6129
_reflns_threshold_expression I>2\s(I)
_cod_data_source_file hy2069.cif
_cod_data_source_block I
_cod_database_code 2214746
_cod_database_fobs_code 2214746

loop_
_symmetry_equiv_pos_as_xyz
'x, y, z'
'-x, -y, -z'

loop_
_atom_site_type_symbol
_atom_site_label
_atom_site_fract_x
_atom_site_fract_y
_atom_site_fract_z
_atom_site_U_iso_or_equiv
_atom_site_adp_type
_atom_site_calc_flag
_atom_site_refinement_flags
_atom_site_occupancy
Ir Ir1 0.179556(14) 0.182767(14) 0.202107(14) 0.02173(7) Uani d . 1
C C1 -0.4506(5) 0.1622(6) 0.4606(5) 0.0518(15) Uani d . 1
H H1 -0.5209 0.1660 0.5304 0.062 Uiso calc R 1
C C2 -0.4607(5) 0.1454(6) 0.3677(6) 0.0580(17) Uani d . 1
H H2 -0.5402 0.1363 0.3692 0.070 Uiso calc R 1
C C3 -0.3425(3) 0.1421(4) 0.2661(3) 0.0172(8) Uani d . 1
H H3 -0.3325 0.1311 0.1953 0.021 Uiso calc R 1
C C4 -0.2386(4) 0.1603(4) 0.2993(4) 0.0278(10) Uani d . 1
C C5 -0.0994(4) 0.1644(4) 0.2290(4) 0.0252(9) Uani d . 1
C C6 -0.0528(4) 0.1541(4) 0.1117(4) 0.0292(10) Uani d . 1
H H6 -0.1142 0.1440 0.0869 0.035 Uiso calc R 1
C C7 0.0726(4) 0.1576(4) 0.0320(4) 0.0245(9) Uani d . 1
C C8 0.1001(5) 0.1527(4) -0.0932(4) 0.0329(11) Uani d . 1
C C9 0.1523(4) 0.4130(4) 0.0468(4) 0.0309(10) Uani d . 1
H H9 0.1550 0.3765 -0.0046 0.037 Uiso calc R 1
C C10 0.1436(5) 0.5277(4) 0.0097(4) 0.0339(11) Uani d . 1
H H10 0.1412 0.5686 -0.0654 0.041 Uiso calc R 1
C C11 0.1385(4) 0.5796(4) 0.0885(4) 0.0328(11) Uani d . 1
H H11 0.1319 0.6571 0.0659 0.039 Uiso calc R 1
C C12 0.1431(4) 0.5198(4) 0.2002(4) 0.0281(10) Uani d . 1
C C13 0.1340(6) 0.5842(4) 0.2803(5) 0.0425(13) Uani d . 1
H H13A 0.0700 0.5541 0.3588 0.064 Uiso calc RD 1
H H13B 0.1097 0.6611 0.2472 0.064 Uiso calc R 1
H H13C 0.2164 0.5787 0.2860 0.064 Uiso calc R 1
C C14 0.1546(4) 0.4016(4) 0.2325(4) 0.0239(9) Uani d . 1
C C15 0.1677(4) 0.3197(4) 0.3417(4) 0.0259(9) Uani d . 1
C C16 0.1711(5) 0.3449(4) 0.4377(4) 0.0346(11) Uani d . 1
H H16 0.1633 0.4190 0.4352 0.041 Uiso calc RD 1
C C17 0.1856(5) 0.2623(5) 0.5349(4) 0.0378(12) Uani d . 1
H H17 0.1881 0.2806 0.5974 0.045 Uiso calc R 1
C C18 0.1965(5) 0.1513(4) 0.5405(4) 0.0336(11) Uani d . 1
H H18 0.2056 0.0951 0.6069 0.040 Uiso calc R 1
C C19 0.1939(4) 0.1246(4) 0.4467(4) 0.0279(10) Uani d . 1
H H19 0.2012 0.0501 0.4512 0.034 Uiso calc R 1
C C20 0.1806(4) 0.2066(4) 0.3455(4) 0.0231(9) Uani d . 1
C C21 0.4492(4) 0.2668(4) 0.0572(4) 0.0288(10) Uani d . 1
H H21 0.4120 0.3388 0.0530 0.035 Uiso calc R 1
C C22 0.5807(4) 0.2517(4) -0.0065(4) 0.0334(11) Uani d . 1
H H22 0.6300 0.3134 -0.0523 0.040 Uiso calc R 1
C C23 0.6388(4) 0.1474(4) -0.0031(4) 0.0309(10) Uani d . 1
H H23 0.7265 0.1385 -0.0483 0.037 Uiso calc R 1
C C24 0.5660(4) 0.0538(4) 0.0688(4) 0.0274(10) Uani d . 1
H H24 0.6058 -0.0173 0.0722 0.033 Uiso calc RD 1
C C25 0.4329(4) 0.0672(4) 0.1357(4) 0.0226(9) Uani d . 1
C C26 0.3713(4) 0.1768(4) 0.1274(4) 0.0239(9) Uani d . 1
C C27 0.3776(4) -0.1393(4) 0.2521(4) 0.0271(9) Uani d . 1
C C28 0.5152(5) -0.1895(4) 0.2198(5) 0.0406(12) Uani d . 1
H H28A 0.5679 -0.1444 0.2260 0.061 Uiso calc RD 1
H H28B 0.5483 -0.1924 0.1390 0.061 Uiso calc R 1
H H28C 0.5168 -0.2635 0.2740 0.061 Uiso calc R 1
C C29 0.3453(4) -0.0242(4) 0.2139(4) 0.0229(9) Uani d . 1
C C30 0.1236(4) -0.0567(4) 0.3240(4) 0.0321(10) Uani d . 1
H H30 0.0379 -0.0284 0.3490 0.039 Uiso calc R 1
C C31 0.2778(5) -0.2102(4) 0.3241(4) 0.0301(10) Uani d . 1
H H31 0.2973 -0.2867 0.3479 0.036 Uiso calc R 1
C C32 0.1501(5) -0.1699(4) 0.3613(5) 0.0333(11) Uani d . 1
H H32 0.0838 -0.2180 0.4102 0.040 Uiso calc R 1
C C33 0.5052(6) 0.4418(5) 0.1911(5) 0.0485(14) Uani d . 1
H H33A 0.5880 0.4156 0.1427 0.073 Uiso calc R 1
H H33B 0.4713 0.5040 0.1409 0.073 Uiso calc R 1
H H33C 0.4467 0.3830 0.2306 0.073 Uiso calc R 1
C C34 0.5199(5) 0.4769(5) 0.2825(5) 0.0419(13) Uani d . 1
C C35 0.6654(6) 0.4854(6) 0.3667(6) 0.0528(15) Uani d . 1
H H35A 0.6182 0.4364 0.4456 0.063 Uiso calc R 1
H H35B 0.6363 0.5618 0.3658 0.063 Uiso calc R 1
C C36 0.8079(6) 0.4676(6) 0.3401(7) 0.0622(18) Uani d . 1
H H36A 0.8254 0.4827 0.3997 0.093 Uiso calc R 1
H H36B 0.8538 0.5168 0.2622 0.093 Uiso calc R 1
H H36C 0.8358 0.3917 0.3414 0.093 Uiso calc R 1
N N1 0.2178(3) 0.0142(3) 0.2525(3) 0.0241(8) Uani d . 1
N N2 0.1569(3) 0.3522(3) 0.1535(3) 0.0227(7) Uani d . 1
O O1 0.1758(3) 0.1685(3) 0.0410(3) 0.0278(7) Uani d . 1
O O2 -0.0296(3) 0.1773(3) 0.2775(3) 0.0271(7) Uani d . 1
O O3 0.6419(3) 0.4617(3) 0.2760(3) 0.0444(9) Uani d . 1
O O4 0.4318(4) 0.5138(4) 0.3568(4) 0.0575(12) Uani d . 1
F F1 0.1508(4) 0.2460(3) -0.1773(3) 0.0559(9) Uani d . 1
F F2 0.1846(3) 0.0694(3) -0.1195(3) 0.0480(8) Uani d . 1
F F3 -0.0050(3) 0.1408(3) -0.1090(3) 0.0494(8) Uani d . 1
S S1 -0.29934(14) 0.17557(14) 0.43745(14) 0.0497(4) Uani d . 1

loop_
_atom_site_aniso_label
_atom_site_aniso_U_11
_atom_site_aniso_U_22
_atom_site_aniso_U_33
_atom_site_aniso_U_12
_atom_site_aniso_U_13
_atom_site_aniso_U_23
Ir1 0.01775(10) 0.02274(10) 0.02497(10) -0.00244(6) -0.00687(7) -0.00852(7)
C1 0.031(3) 0.065(4) 0.042(3) -0.003(3) -0.001(2) -0.014(3)
C2 0.029(3) 0.081(5) 0.061(4) -0.012(3) -0.018(3) -0.014(4)
C3 0.0035(15) 0.033(2) 0.0139(18) -0.0038(15) 0.0005(14) -0.0089(17)
C4 0.025(2) 0.027(2) 0.029(2) -0.0033(18) -0.0080(19) -0.0073(19)
C5 0.024(2) 0.018(2) 0.030(2) 0.0006(17) -0.0099(19) -0.0055(18)
C6 0.029(2) 0.027(2) 0.033(2) -0.0018(19) -0.014(2) -0.009(2)
C7 0.027(2) 0.019(2) 0.030(2) 0.0022(17) -0.0133(19) -0.0090(18)
C8 0.029(2) 0.039(3) 0.037(3) 0.000(2) -0.015(2) -0.016(2)
C9 0.032(2) 0.033(3) 0.030(2) -0.001(2) -0.014(2) -0.009(2)
C10 0.032(2) 0.035(3) 0.033(3) -0.001(2) -0.015(2) -0.006(2)
C11 0.025(2) 0.025(2) 0.041(3) 0.0006(19) -0.012(2) -0.004(2)
C12 0.019(2) 0.026(2) 0.038(3) -0.0028(18) -0.0075(19) -0.013(2)
C13 0.054(3) 0.026(3) 0.048(3) -0.001(2) -0.018(3) -0.015(2)
C14 0.0167(19) 0.026(2) 0.029(2) 0.0000(17) -0.0088(17) -0.0094(19)
C15 0.018(2) 0.030(2) 0.028(2) -0.0036(18) -0.0049(17) -0.0106(19)
C16 0.041(3) 0.035(3) 0.029(2) -0.007(2) -0.011(2) -0.011(2)
C17 0.041(3) 0.051(3) 0.027(2) -0.010(2) -0.012(2) -0.015(2)
C18 0.031(2) 0.040(3) 0.027(2) -0.005(2) -0.012(2) -0.004(2)
C19 0.024(2) 0.027(2) 0.031(2) -0.0030(18) -0.0099(19) -0.006(2)
C20 0.0122(18) 0.030(2) 0.024(2) -0.0023(17) -0.0044(16) -0.0076(18)
C21 0.026(2) 0.029(2) 0.034(2) -0.0040(19) -0.0127(19) -0.010(2)
C22 0.028(2) 0.043(3) 0.028(2) -0.014(2) -0.0089(19) -0.005(2)
C23 0.021(2) 0.047(3) 0.028(2) -0.001(2) -0.0089(18) -0.016(2)
C24 0.024(2) 0.034(3) 0.026(2) 0.0005(19) -0.0122(18) -0.009(2)
C25 0.020(2) 0.030(2) 0.023(2) -0.0020(18) -0.0094(17) -0.0124(19)
C26 0.021(2) 0.032(2) 0.025(2) -0.0046(18) -0.0116(17) -0.0094(19)
C27 0.032(2) 0.026(2) 0.026(2) 0.0008(19) -0.0125(19) -0.0099(19)
C28 0.035(3) 0.032(3) 0.050(3) 0.005(2) -0.017(2) -0.010(2)
C29 0.022(2) 0.030(2) 0.024(2) 0.0008(18) -0.0104(17) -0.0152(19)
C30 0.024(2) 0.033(3) 0.039(3) -0.007(2) -0.009(2) -0.011(2)
C31 0.034(2) 0.023(2) 0.033(2) -0.003(2) -0.012(2) -0.009(2)
C32 0.032(2) 0.027(2) 0.040(3) -0.010(2) -0.010(2) -0.009(2)
C33 0.044(3) 0.054(4) 0.046(3) -0.008(3) -0.018(3) -0.011(3)
C34 0.041(3) 0.032(3) 0.046(3) -0.007(2) -0.016(3) -0.003(2)
C35 0.044(3) 0.063(4) 0.059(4) 0.001(3) -0.021(3) -0.029(3)
C36 0.044(3) 0.066(4) 0.083(5) -0.006(3) -0.027(3) -0.026(4)
N1 0.0194(17) 0.0236(19) 0.030(2) -0.0023(15) -0.0071(15) -0.0104(16)
N2 0.0173(17) 0.0216(18) 0.0271(19) -0.0003(14) -0.0068(14) -0.0077(15)
O1 0.0233(15) 0.0345(18) 0.0269(16) -0.0026(13) -0.0074(13) -0.0130(14)
O2 0.0217(15) 0.0330(18) 0.0286(16) -0.0008(13) -0.0104(13) -0.0113(14)
O3 0.0309(19) 0.055(2) 0.047(2) 0.0013(17) -0.0129(17) -0.0194(19)
O4 0.038(2) 0.072(3) 0.072(3) 0.001(2) -0.012(2) -0.045(3)
F1 0.077(2) 0.058(2) 0.0277(16) -0.0214(19) -0.0157(16) -0.0037(15)
F2 0.0417(17) 0.062(2) 0.056(2) 0.0156(16) -0.0233(15) -0.0395(18)
F3 0.0341(16) 0.083(3) 0.0493(18) 0.0040(16) -0.0215(14) -0.0375(18)
S1 0.0400(7) 0.0617(10) 0.0450(8) -0.0041(7) -0.0121(6) -0.0181(7)

loop_
_atom_type_symbol
_atom_type_description
_atom_type_scat_dispersion_real
_atom_type_scat_dispersion_imag
_atom_type_scat_source
C C 0.0033 0.0016 'International Tables Vol C Tables 4.2.6.8 and 6.1.1.4'
H H 0.0000 0.0000 'International Tables Vol C Tables 4.2.6.8 and 6.1.1.4'
N N 0.0061 0.0033 'International Tables Vol C Tables 4.2.6.8 and 6.1.1.4'
O O 0.0106 0.0060 'International Tables Vol C Tables 4.2.6.8 and 6.1.1.4'
F F 0.0171 0.0103 'International Tables Vol C Tables 4.2.6.8 and 6.1.1.4'
S S 0.1246 0.1234 'International Tables Vol C Tables 4.2.6.8 and 6.1.1.4'
Ir Ir -1.4442 7.9887 'International Tables Vol C Tables 4.2.6.8 and 6.1.1.4'

loop_
_geom_angle_atom_site_label_1
_geom_angle_atom_site_label_2
_geom_angle_atom_site_label_3
_geom_angle
_geom_angle_publ_flag
C26 Ir1 C20 91.53(16) y
C26 Ir1 N2 95.07(16) y
C20 Ir1 N2 80.34(16) y
C26 Ir1 N1 80.47(16) y
C20 Ir1 N1 96.68(17) y
N2 Ir1 N1 174.61(13) y
C26 Ir1 O1 89.07(14) y
C20 Ir1 O1 176.21(15) y
N2 Ir1 O1 95.88(13) y
N1 Ir1 O1 87.11(13) y
C26 Ir1 O2 174.81(14) y
C20 Ir1 O2 92.52(14) y
N2 Ir1 O2 88.82(13) y
N1 Ir1 O2 95.81(13) y
O1 Ir1 O2 87.11(11) y
C2 C1 S1 112.8(4) ?
C2 C1 H1 123.6 ?
S1 C1 H1 123.6 ?
C1 C2 C3 116.7(5) ?
C1 C2 H2 121.6 ?
C3 C2 H2 121.6 ?
C2 C3 C4 104.9(4) ?
C2 C3 H3 127.6 ?
C4 C3 H3 127.6 ?
C5 C4 C3 128.3(4) ?
C5 C4 S1 119.7(3) ?
C3 C4 S1 111.9(3) ?
O2 C5 C6 125.1(4) ?
O2 C5 C4 117.0(4) ?
C6 C5 C4 117.8(4) ?
C7 C6 C5 126.7(4) ?
C7 C6 H6 116.7 ?
C5 C6 H6 116.7 ?
O1 C7 C6 130.8(4) ?
O1 C7 C8 111.1(4) ?
C6 C7 C8 118.0(4) ?
F2 C8 F1 106.6(4) ?
F2 C8 F3 106.3(4) ?
F1 C8 F3 106.3(4) ?
F2 C8 C7 112.2(4) ?
F1 C8 C7 110.6(4) ?
F3 C8 C7 114.3(4) ?
N2 C9 C10 122.7(4) ?
N2 C9 H9 118.6 ?
C10 C9 H9 118.6 ?
C9 C10 C11 117.3(4) ?
C9 C10 H10 121.4 ?
C11 C10 H10 121.4 ?
C10 C11 C12 122.0(5) ?
C10 C11 H11 119.0 ?
C12 C11 H11 119.0 ?
C11 C12 C14 118.1(4) ?
C11 C12 C13 117.8(4) ?
C14 C12 C13 124.1(4) ?
C12 C13 H13A 109.5 ?
C12 C13 H13B 109.5 ?
H13A C13 H13B 109.5 ?
C12 C13 H13C 109.5 ?
H13A C13 H13C 109.5 ?
H13B C13 H13C 109.5 ?
N2 C14 C12 118.7(4) ?
N2 C14 C15 112.5(4) ?
C12 C14 C15 128.9(4) ?
C16 C15 C20 119.3(4) ?
C16 C15 C14 125.7(4) ?
C20 C15 C14 115.0(4) ?
C17 C16 C15 121.1(5) ?
C17 C16 H16 119.5 ?
C15 C16 H16 119.5 ?
C16 C17 C18 120.2(5) ?
C16 C17 H17 119.9 ?
C18 C17 H17 119.9 ?
C19 C18 C17 119.6(5) ?
C19 C18 H18 120.2 ?
C17 C18 H18 120.2 ?
C18 C19 C20 121.9(5) ?
C18 C19 H19 119.1 ?
C20 C19 H19 119.1 ?
C19 C20 C15 117.9(4) ?
C19 C20 Ir1 126.9(3) ?
C15 C20 Ir1 115.3(3) ?
C22 C21 C26 121.7(5) ?
C22 C21 H21 119.2 ?
C26 C21 H21 119.2 ?
C23 C22 C21 120.9(5) ?
C23 C22 H22 119.5 ?
C21 C22 H22 119.5 ?
C22 C23 C24 119.8(4) ?
C22 C23 H23 120.1 ?
C24 C23 H23 120.1 ?
C23 C24 C25 120.2(4) ?
C23 C24 H24 119.9 ?
C25 C24 H24 119.9 ?
C24 C25 C26 119.8(4) ?
C24 C25 C29 125.5(4) ?
C26 C25 C29 114.7(4) ?
C21 C26 C25 117.5(4) ?
C21 C26 Ir1 127.0(4) ?
C25 C26 Ir1 115.0(3) ?
C31 C27 C29 118.2(4) ?
C31 C27 C28 118.3(4) ?
C29 C27 C28 123.5(4) ?
C27 C28 H28A 109.5 ?
C27 C28 H28B 109.5 ?
H28A C28 H28B 109.5 ?
C27 C28 H28C 109.5 ?
H28A C28 H28C 109.5 ?
H28B C28 H28C 109.5 ?
N1 C29 C27 119.3(4) ?
N1 C29 C25 112.2(4) ?
C27 C29 C25 128.5(4) ?
N1 C30 C32 121.8(4) ?
N1 C30 H30 119.1 ?
C32 C30 H30 119.1 ?
C32 C31 C27 121.4(5) ?
C32 C31 H31 119.3 ?
C27 C31 H31 119.3 ?
C30 C32 C31 118.2(4) ?
C30 C32 H32 120.9 ?
C31 C32 H32 120.9 ?
C34 C33 H33A 109.5 ?
C34 C33 H33B 109.5 ?
H33A C33 H33B 109.5 ?
C34 C33 H33C 109.5 ?
H33A C33 H33C 109.5 ?
H33B C33 H33C 109.5 ?
O4 C34 O3 122.9(5) ?
O4 C34 C33 124.7(5) ?
O3 C34 C33 112.4(5) ?
O3 C35 C36 108.3(5) ?
O3 C35 H35A 110.0 ?
C36 C35 H35A 110.0 ?
O3 C35 H35B 110.0 ?
C36 C35 H35B 110.0 ?
H35A C35 H35B 108.4 ?
C35 C36 H36A 109.5 ?
C35 C36 H36B 109.5 ?
H36A C36 H36B 109.5 ?
C35 C36 H36C 109.5 ?
H36A C36 H36C 109.5 ?
H36B C36 H36C 109.5 ?
C30 N1 C29 120.9(4) ?
C30 N1 Ir1 122.0(3) ?
C29 N1 Ir1 117.0(3) ?
C9 N2 C14 121.2(4) ?
C9 N2 Ir1 121.8(3) ?
C14 N2 Ir1 116.9(3) ?
C7 O1 Ir1 123.1(3) ?
C5 O2 Ir1 127.0(3) ?
C34 O3 C35 116.9(4) ?
C1 S1 C4 93.7(3) ?

loop_
_geom_bond_atom_site_label_1
_geom_bond_atom_site_label_2
_geom_bond_distance
_geom_bond_publ_flag
Ir1 C26 1.982(4) y
Ir1 C20 1.986(4) y
Ir1 N2 2.036(4) y
Ir1 N1 2.041(4) y
Ir1 O1 2.170(3) y
Ir1 O2 2.171(3) y
C1 C2 1.346(9) ?
C1 S1 1.657(6) ?
C1 H1 0.9300 ?
C2 C3 1.439(7) ?
C2 H2 0.9300 ?
C3 C4 1.501(6) ?
C3 H3 0.9300 ?
C4 C5 1.462(6) ?
C4 S1 1.690(5) ?
C5 O2 1.266(5) ?
C5 C6 1.424(6) ?
C6 C7 1.365(6) ?
C6 H6 0.9300 ?
C7 O1 1.271(5) ?
C7 C8 1.532(6) ?
C8 F2 1.327(6) ?
C8 F1 1.332(6) ?
C8 F3 1.343(5) ?
C9 N2 1.333(6) ?
C9 C10 1.375(7) ?
C9 H9 0.9300 ?
C10 C11 1.383(7) ?
C10 H10 0.9300 ?
C11 C12 1.385(7) ?
C11 H11 0.9300 ?
C12 C14 1.421(6) ?
C12 C13 1.503(7) ?
C13 H13A 0.9600 ?
C13 H13B 0.9600 ?
C13 H13C 0.9600 ?
C14 N2 1.373(5) ?
C14 C15 1.470(6) ?
C15 C16 1.405(6) ?
C15 C20 1.420(6) ?
C16 C17 1.368(7) ?
C16 H16 0.9300 ?
C17 C18 1.388(7) ?
C17 H17 0.9300 ?
C18 C19 1.385(7) ?
C18 H18 0.9300 ?
C19 C20 1.397(6) ?
C19 H19 0.9300 ?
C21 C22 1.386(6) ?
C21 C26 1.395(6) ?
C21 H21 0.9300 ?
C22 C23 1.365(7) ?
C22 H22 0.9300 ?
C23 C24 1.400(7) ?
C23 H23 0.9300 ?
C24 C25 1.407(6) ?
C24 H24 0.9300 ?
C25 C26 1.431(6) ?
C25 C29 1.477(6) ?
C27 C31 1.386(7) ?
C27 C29 1.407(6) ?
C27 C28 1.511(7) ?
C28 H28A 0.9600 ?
C28 H28B 0.9600 ?
C28 H28C 0.9600 ?
C29 N1 1.372(5) ?
C30 N1 1.343(6) ?
C30 C32 1.373(7) ?
C30 H30 0.9300 ?
C31 C32 1.379(7) ?
C31 H31 0.9300 ?
C32 H32 0.9300 ?
C33 C34 1.486(8) ?
C33 H33A 0.9600 ?
C33 H33B 0.9600 ?
C33 H33C 0.9600 ?
C34 O4 1.215(7) ?
C34 O3 1.336(6) ?
C35 O3 1.445(7) ?
C35 C36 1.499(8) ?
C35 H35A 0.9700 ?
C35 H35B 0.9700 ?
C36 H36A 0.9600 ?
C36 H36B 0.9600 ?
C36 H36C 0.9600 ?

loop_
_geom_torsion_atom_site_label_1
_geom_torsion_atom_site_label_2
_geom_torsion_atom_site_label_3
_geom_torsion_atom_site_label_4
_geom_torsion
S1 C1 C2 C3 -0.2(8)
C1 C2 C3 C4 -0.2(7)
C2 C3 C4 C5 179.7(5)
C2 C3 C4 S1 0.5(5)
C3 C4 C5 O2 -177.8(4)
S1 C4 C5 O2 1.4(6)
C3 C4 C5 C6 2.5(7)
S1 C4 C5 C6 -178.3(3)
O2 C5 C6 C7 -0.8(8)
C4 C5 C6 C7 178.9(4)
C5 C6 C7 O1 1.2(8)
C5 C6 C7 C8 -175.9(4)
O1 C7 C8 F2 58.6(5)
C6 C7 C8 F2 -123.8(5)
O1 C7 C8 F1 -60.3(5)
C6 C7 C8 F1 117.3(5)
O1 C7 C8 F3 179.8(4)
C6 C7 C8 F3 -2.6(6)
N2 C9 C10 C11 -0.5(7)
C9 C10 C11 C12 0.5(7)
C10 C11 C12 C14 0.7(7)
C10 C11 C12 C13 -178.7(4)
C11 C12 C14 N2 -1.9(6)
C13 C12 C14 N2 177.4(4)
C11 C12 C14 C15 176.7(4)
C13 C12 C14 C15 -4.0(7)
N2 C14 C15 C16 178.8(4)
C12 C14 C15 C16 0.1(7)
N2 C14 C15 C20 0.2(5)
C12 C14 C15 C20 -178.5(4)
C20 C15 C16 C17 -0.5(7)
C14 C15 C16 C17 -179.0(4)
C15 C16 C17 C18 -0.4(8)
C16 C17 C18 C19 0.6(8)
C17 C18 C19 C20 0.1(7)
C18 C19 C20 C15 -0.9(6)
C18 C19 C20 Ir1 178.3(3)
C16 C15 C20 C19 1.1(6)
C14 C15 C20 C19 179.8(4)
C16 C15 C20 Ir1 -178.2(3)
C14 C15 C20 Ir1 0.5(5)
C26 Ir1 C20 C19 -85.0(4)
N2 Ir1 C20 C19 -179.9(4)
N1 Ir1 C20 C19 -4.4(4)
O2 Ir1 C20 C19 91.7(4)
C26 Ir1 C20 C15 94.2(3)
N2 Ir1 C20 C15 -0.7(3)
N1 Ir1 C20 C15 174.8(3)
O2 Ir1 C20 C15 -89.1(3)
C26 C21 C22 C23 0.2(7)
C21 C22 C23 C24 -2.1(7)
C22 C23 C24 C25 1.0(7)
C23 C24 C25 C26 1.9(6)
C23 C24 C25 C29 179.5(4)
C22 C21 C26 C25 2.6(6)
C22 C21 C26 Ir1 -169.2(3)
C24 C25 C26 C21 -3.6(6)
C29 C25 C26 C21 178.5(4)
C24 C25 C26 Ir1 169.1(3)
C29 C25 C26 Ir1 -8.7(5)
C20 Ir1 C26 C21 -86.0(4)
N2 Ir1 C26 C21 -5.6(4)
N1 Ir1 C26 C21 177.5(4)
O1 Ir1 C26 C21 90.3(4)
C20 Ir1 C26 C25 102.1(3)
N2 Ir1 C26 C25 -177.5(3)
N1 Ir1 C26 C25 5.5(3)
O1 Ir1 C26 C25 -81.7(3)
C31 C27 C29 N1 2.5(6)
C28 C27 C29 N1 -176.8(4)
C31 C27 C29 C25 -178.7(4)
C28 C27 C29 C25 2.0(7)
C24 C25 C29 N1 -170.4(4)
C26 C25 C29 N1 7.3(5)
C24 C25 C29 C27 10.8(7)
C26 C25 C29 C27 -171.5(4)
C29 C27 C31 C32 -2.1(7)
C28 C27 C31 C32 177.2(4)
N1 C30 C32 C31 0.5(7)
C27 C31 C32 C30 0.6(7)
C32 C30 N1 C29 -0.1(7)
C32 C30 N1 Ir1 -177.6(4)
C27 C29 N1 C30 -1.4(6)
C25 C29 N1 C30 179.6(4)
C27 C29 N1 Ir1 176.2(3)
C25 C29 N1 Ir1 -2.8(4)
C26 Ir1 N1 C30 176.1(4)
C20 Ir1 N1 C30 85.7(4)
O1 Ir1 N1 C30 -94.3(4)
O2 Ir1 N1 C30 -7.5(4)
C26 Ir1 N1 C29 -1.5(3)
C20 Ir1 N1 C29 -91.9(3)
O1 Ir1 N1 C29 88.1(3)
O2 Ir1 N1 C29 174.9(3)
C10 C9 N2 C14 -0.7(7)
C10 C9 N2 Ir1 -176.6(3)
C12 C14 N2 C9 1.9(6)
C15 C14 N2 C9 -176.9(4)
C12 C14 N2 Ir1 178.0(3)
C15 C14 N2 Ir1 -0.8(4)
C26 Ir1 N2 C9 86.2(4)
C20 Ir1 N2 C9 176.9(4)
O1 Ir1 N2 C9 -3.4(3)
O2 Ir1 N2 C9 -90.4(3)
C26 Ir1 N2 C14 -89.9(3)
C20 Ir1 N2 C14 0.8(3)
O1 Ir1 N2 C14 -179.5(3)
O2 Ir1 N2 C14 93.6(3)
C6 C7 O1 Ir1 1.3(7)
C8 C7 O1 Ir1 178.5(3)
C26 Ir1 O1 C7 173.9(4)
N2 Ir1 O1 C7 -91.1(4)
N1 Ir1 O1 C7 93.4(4)
O2 Ir1 O1 C7 -2.6(3)
C6 C5 O2 Ir1 -2.0(6)
C4 C5 O2 Ir1 178.3(3)
C20 Ir1 O2 C5 179.3(4)
N2 Ir1 O2 C5 99.0(4)
N1 Ir1 O2 C5 -83.7(4)
O1 Ir1 O2 C5 3.1(4)
O4 C34 O3 C35 3.4(8)
C33 C34 O3 C35 -175.5(5)
C36 C35 O3 C34 -177.7(5)
C2 C1 S1 C4 0.5(6)
C5 C4 S1 C1 -179.8(4)
C3 C4 S1 C1 -0.5(4)
